data_4500894
loop_
_publ_author_name
'Croitor, Lilia'
'Coropceanu, Eduard B.'
'Siminel, Anatolii V.'
'Kravtsov, Victor Ch.'
'Fonari, Marina S.'

_publ_section_title
;
 Polymeric Zn(II) and Cd(II) Sulfates with Bipyridine and Dioxime Ligands:
 Supramolecular Isomerism, Chirality, and Luminescence
;
_journal_issue 8
_journal_name_full 'Crystal Growth &amp; Design'
_journal_page_first 3536
_journal_paper_doi 10.1021/cg200465f
_journal_volume 11
_journal_year 2011
_chemical_formula_moiety 'C20 H38 N4 O23 S3 Zn3'
_chemical_formula_sum 'C20 H38 N4 O23 S3 Zn3'
_chemical_formula_weight 994.83
_chemical_name_common
; 
catena-[(mu2-4,4^'^-bipyridyl)-(tri-aqua)-(sulfato-zinc(II))]
[(mu2-4,4^'^-bipyridyl)-(di-aqua)-(di-sulfato-zinc(II))] 
[hexa-aqua-zinc(II)]
;
_chemical_name_systematic
; 
catena-[(mu2-4,4^'^-bipyridyl)-(tri-aqua)-(sulfato-zinc(II))]
[(mu2-4,4^'^-bipyridyl)-(di-aqua)-(di-sulfato-zinc(II))] 
[hexa-aqua-zinc(II)]
;
_space_group_IT_number 1
_symmetry_cell_setting triclinic
_symmetry_space_group_name_Hall 'P 1'
_symmetry_space_group_name_H-M 'P 1'
_atom_sites_solution_hydrogens geom
_atom_sites_solution_primary direct
_atom_sites_solution_secondary difmap
_audit_creation_method SHELXL-97
_cell_angle_alpha 72.426(4)
_cell_angle_beta 73.791(4)
_cell_angle_gamma 83.348(4)
_cell_formula_units_Z 1
_cell_length_a 7.3067(4)
_cell_length_b 11.1954(6)
_cell_length_c 11.4438(6)
_cell_measurement_reflns_used 4258
_cell_measurement_temperature 293(2)
_cell_measurement_theta_max 28.8652
_cell_measurement_theta_min 3.0400
_cell_volume 856.45(8)
_computing_cell_refinement
;
CrysAlisPro, Agilent Technologies,
Version 1.171.34.46 (release 25-11-2010 CrysAlis171 .NET)
(compiled Nov 25 2010,17:55:46)
;
_computing_data_collection
;
CrysAlisPro, Agilent Technologies,
Version 1.171.34.46 (release 25-11-2010 CrysAlis171 .NET)
(compiled Nov 25 2010,17:55:46)
;
_computing_data_reduction
;
CrysAlisPro, Agilent Technologies,
Version 1.171.34.46 (release 25-11-2010 CrysAlis171 .NET)
(compiled Nov 25 2010,17:55:46)
;
_computing_structure_refinement 'SHELXL-97 (Sheldrick, 1997)'
_computing_structure_solution 'SHELXS-97 (Sheldrick, 1990)'
_diffrn_ambient_temperature 293(2)
_diffrn_detector_area_resol_mean 15.9914
_diffrn_measured_fraction_theta_full 0.998
_diffrn_measured_fraction_theta_max 0.998
_diffrn_measurement_device_type 'Xcalibur, Eos'
_diffrn_measurement_method '\w scans'
_diffrn_radiation_monochromator graphite
_diffrn_radiation_source 'fine-focus sealed tube'
_diffrn_radiation_type MoK\a
_diffrn_radiation_wavelength 0.71073
_diffrn_reflns_av_R_equivalents 0.0211
_diffrn_reflns_av_sigmaI/netI 0.0393
_diffrn_reflns_limit_h_max 8
_diffrn_reflns_limit_h_min -9
_diffrn_reflns_limit_k_max 13
_diffrn_reflns_limit_k_min -13
_diffrn_reflns_limit_l_max 14
_diffrn_reflns_limit_l_min -13
_diffrn_reflns_number 5989
_diffrn_reflns_theta_full 26.00
_diffrn_reflns_theta_max 26.00
_diffrn_reflns_theta_min 3.05
_exptl_absorpt_coefficient_mu 2.365
_exptl_absorpt_correction_T_max 1.00000
_exptl_absorpt_correction_T_min 0.79459
_exptl_absorpt_correction_type multi-scan
_exptl_absorpt_process_details
;
CrysAlisPro, Agilent Technologies,
Version 1.171.34.46 (release 25-11-2010 CrysAlis171 .NET)
(compiled Nov 25 2010,17:55:46)
Empirical absorption correction using spherical harmonics,
 implemented in SCALE3 ABSPACK scaling algorithm.
;
_exptl_crystal_colour brown
_exptl_crystal_density_diffrn 1.929
_exptl_crystal_density_method 'not measured'
_exptl_crystal_description needle
_exptl_crystal_F_000 508
_exptl_crystal_size_max 0.35
_exptl_crystal_size_mid 0.2
_exptl_crystal_size_min 0.08
_refine_diff_density_max 0.371
_refine_diff_density_min -0.410
_refine_diff_density_rms 0.068
_refine_ls_abs_structure_details 'Flack H D (1983), Acta Cryst. A39, 876-881'
_refine_ls_abs_structure_Flack 0.392(11)
_refine_ls_extinction_method none
_refine_ls_goodness_of_fit_ref 1.009
_refine_ls_hydrogen_treatment mixed
_refine_ls_matrix_type full
_refine_ls_number_parameters 545
_refine_ls_number_reflns 4196
_refine_ls_number_restraints 36
_refine_ls_restrained_S_all 1.007
_refine_ls_R_factor_all 0.0271
_refine_ls_R_factor_gt 0.0258
_refine_ls_shift/su_max 0.000
_refine_ls_shift/su_mean 0.000
_refine_ls_structure_factor_coef Fsqd
_refine_ls_weighting_details 'calc w=1/[\s^2^(Fo^2^)+(0.0344P)^2^+0.0000P] where P=(Fo^2^+2Fc^2^)/3'
_refine_ls_weighting_scheme calc
_refine_ls_wR_factor_gt 0.0613
_refine_ls_wR_factor_ref 0.0628
_reflns_number_gt 4070
_reflns_number_total 4196
_reflns_threshold_expression >2sigma(I)
_cod_data_source_file cg200465f_si_001.cif
_cod_data_source_block 389
_cod_original_sg_symbol_H-M P1
_cod_database_code 4500894

loop_
_symmetry_equiv_pos_as_xyz
'x, y, z'

loop_
_atom_site_label
_atom_site_type_symbol
_atom_site_fract_x
_atom_site_fract_y
_atom_site_fract_z
_atom_site_U_iso_or_equiv
_atom_site_adp_type
_atom_site_occupancy
_atom_site_symmetry_multiplicity
_atom_site_calc_flag
_atom_site_refinement_flags
Zn1 Zn 0.34118(7) 0.40119(5) 0.77517(5) 0.01871(12) Uani 1 1 d .
Zn2 Zn 0.84424(7) 0.90758(5) 0.24262(5) 0.01999(13) Uani 1 1 d .
Zn3 Zn 0.33556(7) 0.41435(5) 0.27283(5) 0.02258(13) Uani 1 1 d .
S1 S -0.06984(15) 0.41634(10) 0.99919(11) 0.0192(2) Uani 1 1 d .
S2 S 0.75096(15) 0.40622(10) 0.53763(10) 0.0182(2) Uani 1 1 d .
S3 S 0.39650(15) 1.00110(10) 0.29053(11) 0.0210(2) Uani 1 1 d .
C1 C 0.3906(8) 0.6166(4) 0.8654(5) 0.0298(11) Uani 1 1 d .
H1 H 0.4107 0.5518 0.9345 0.036 Uiso 1 1 calc R
C2 C 0.3848(8) 0.7378(4) 0.8717(5) 0.0286(11) Uani 1 1 d .
H2 H 0.4035 0.7541 0.9425 0.034 Uiso 1 1 calc R
C3 C 0.3503(6) 0.8365(4) 0.7698(5) 0.0209(10) Uani 1 1 d .
C4 C 0.3360(7) 0.8058(4) 0.6649(5) 0.0238(11) Uani 1 1 d .
H4 H 0.3189 0.8685 0.5935 0.029 Uiso 1 1 calc R
C5 C 0.3471(7) 0.6815(4) 0.6663(5) 0.0272(11) Uani 1 1 d .
H5 H 0.3389 0.6628 0.5942 0.033 Uiso 1 1 calc R
C6 C 0.3324(6) 0.9686(4) 0.7735(4) 0.0199(10) Uani 1 1 d .
C7 C 0.3204(8) 1.0006(5) 0.8837(5) 0.0292(12) Uani 1 1 d .
H7 H 0.3150 0.9379 0.9594 0.035 Uiso 1 1 calc R
C8 C 0.3163(7) 1.1244(4) 0.8817(5) 0.0265(11) Uani 1 1 d .
H8 H 0.3120 1.1434 0.9562 0.032 Uiso 1 1 calc R
C9 C 0.3228(8) 1.1879(5) 0.6710(5) 0.0317(12) Uani 1 1 d .
H9 H 0.3185 1.2523 0.5980 0.038 Uiso 1 1 calc R
C10 C 0.3331(8) 1.0670(5) 0.6653(5) 0.0304(12) Uani 1 1 d .
H10 H 0.3406 1.0508 0.5890 0.037 Uiso 1 1 calc R
C11 C 0.8777(8) 0.7964(5) 0.5233(5) 0.0307(12) Uani 1 1 d .
H11 H 0.9000 0.7208 0.5026 0.037 Uiso 1 1 calc R
C12 C 0.8717(8) 0.7943(5) 0.6453(5) 0.0317(12) Uani 1 1 d .
H12 H 0.8866 0.7188 0.7050 0.038 Uiso 1 1 calc R
C13 C 0.8434(7) 0.9051(4) 0.6785(4) 0.0207(10) Uani 1 1 d .
C14 C 0.8207(8) 1.0135(4) 0.5848(5) 0.0293(12) Uani 1 1 d .
H14 H 0.8034 1.0907 0.6021 0.035 Uiso 1 1 calc R
C15 C 0.8239(8) 1.0072(5) 0.4659(5) 0.0301(12) Uani 1 1 d .
H15 H 0.8044 1.0811 0.4055 0.036 Uiso 1 1 calc R
C16 C 0.8377(7) 0.9075(4) 0.8091(4) 0.0173(10) Uani 1 1 d .
C17 C 0.8653(7) 0.7980(4) 0.9021(5) 0.0263(11) Uani 1 1 d .
H17 H 0.8867 0.7216 0.8832 0.032 Uiso 1 1 calc R
C18 C 0.8610(7) 0.8027(4) 1.0213(5) 0.0252(11) Uani 1 1 d .
H18 H 0.8817 0.7283 1.0808 0.030 Uiso 1 1 calc R
C19 C 0.7994(8) 1.0138(5) 0.9686(5) 0.0298(12) Uani 1 1 d .
H19 H 0.7739 1.0884 0.9909 0.036 Uiso 1 1 calc R
C20 C 0.8053(8) 1.0166(5) 0.8461(5) 0.0294(11) Uani 1 1 d .
H20 H 0.7873 1.0925 0.7879 0.035 Uiso 1 1 calc R
N1 N 0.3691(5) 0.5869(3) 0.7657(4) 0.0212(8) Uani 1 1 d .
N2 N 0.3185(5) 1.2185(3) 0.7759(4) 0.0199(8) Uani 1 1 d .
N3 N 0.8535(6) 0.9006(4) 0.4328(4) 0.0230(8) Uani 1 1 d .
N4 N 0.8287(5) 0.9087(4) 1.0567(3) 0.0211(8) Uani 1 1 d .
O1 O 0.1371(4) 0.3813(3) 0.9592(3) 0.0219(7) Uani 1 1 d .
O2 O -0.1352(5) 0.4904(4) 0.8893(4) 0.0361(9) Uani 1 1 d .
O3 O -0.0968(5) 0.4912(3) 1.0884(3) 0.0301(8) Uani 1 1 d .
O4 O -0.1792(5) 0.3019(3) 1.0619(4) 0.0397(10) Uani 1 1 d .
O5 O 0.5440(4) 0.4363(3) 0.5823(3) 0.0245(7) Uani 1 1 d .
O6 O 0.8298(5) 0.3419(3) 0.6462(3) 0.0292(8) Uani 1 1 d .
O7 O 0.7778(5) 0.3251(3) 0.4540(3) 0.0283(8) Uani 1 1 d .
O8 O 0.8498(5) 0.5229(3) 0.4666(3) 0.0322(8) Uani 1 1 d .
O9 O 0.5998(5) 1.0155(3) 0.2724(4) 0.0321(8) Uani 1 1 d .
O10 O 0.3408(5) 1.0830(3) 0.1780(3) 0.0352(9) Uani 1 1 d .
O11 O 0.3634(5) 0.8688(3) 0.3059(4) 0.0349(9) Uani 1 1 d .
O12 O 0.2858(5) 1.0362(3) 0.4030(3) 0.0376(9) Uani 1 1 d .
O1W O 0.5648(5) 0.3329(3) 0.8654(4) 0.0279(8) Uani 1 1 d D
H1W H 0.669(8) 0.352(5) 0.795(5) 0.042 Uiso 1 1 d D
H2W H 0.575(8) 0.373(6) 0.902(6) 0.042 Uiso 1 1 d D
O2W O 0.1110(5) 0.4626(3) 0.6807(4) 0.0268(8) Uani 1 1 d D
H3W H 0.030(8) 0.428(5) 0.648(5) 0.040 Uiso 1 1 d D
H4W H 0.042(8) 0.495(5) 0.728(6) 0.040 Uiso 1 1 d D
O3W O 0.9876(5) 1.0729(3) 0.1664(4) 0.0331(9) Uani 1 1 d D
H5W H 0.933(8) 1.142(5) 0.140(6) 0.050 Uiso 1 1 d D
H6W H 1.099(8) 1.075(6) 0.180(6) 0.050 Uiso 1 1 d D
O4W O 1.1048(5) 0.7997(4) 0.2164(4) 0.0339(9) Uani 1 1 d D
H7W H 1.110(8) 0.723(5) 0.221(6) 0.051 Uiso 1 1 d D
H8W H 1.177(8) 0.819(5) 0.247(6) 0.051 Uiso 1 1 d D
O5W O 0.6868(5) 0.7322(3) 0.3115(4) 0.0310(8) Uani 1 1 d D
H9W H 0.588(8) 0.746(6) 0.316(6) 0.046 Uiso 1 1 d D
H10W H 0.716(8) 0.669(5) 0.379(6) 0.046 Uiso 1 1 d D
O6W O 0.0972(5) 0.5323(3) 0.2390(4) 0.0244(7) Uani 1 1 d D
H11W H 0.057(8) 0.522(5) 0.190(5) 0.037 Uiso 1 1 d D
H12W H 0.016(7) 0.525(5) 0.315(5) 0.037 Uiso 1 1 d D
O7W O 0.5698(5) 0.3048(4) 0.3027(4) 0.0336(9) Uani 1 1 d D
H13W H 0.643(8) 0.320(6) 0.354(6) 0.050 Uiso 1 1 d D
H14W H 0.633(9) 0.288(6) 0.245(6) 0.050 Uiso 1 1 d D
O8W O 0.3565(5) 0.3401(4) 0.1237(3) 0.0303(8) Uani 1 1 d D
H15W H 0.269(8) 0.364(5) 0.082(6) 0.045 Uiso 1 1 d D
H16W H 0.379(8) 0.256(5) 0.138(6) 0.045 Uiso 1 1 d D
O9W O 0.3177(6) 0.5092(4) 0.4141(4) 0.0329(9) Uani 1 1 d D
H17W H 0.389(8) 0.487(5) 0.470(6) 0.049 Uiso 1 1 d D
H18W H 0.220(7) 0.510(6) 0.463(6) 0.049 Uiso 1 1 d D
O10W O 0.5185(6) 0.5683(4) 0.1547(4) 0.0377(9) Uani 1 1 d D
H19W H 0.502(9) 0.623(6) 0.201(6) 0.057 Uiso 1 1 d D
H20W H 0.641(8) 0.548(6) 0.139(6) 0.057 Uiso 1 1 d D
O11W O 0.1691(5) 0.2720(3) 0.4026(4) 0.0342(9) Uani 1 1 d D
H21W H 0.199(8) 0.197(5) 0.400(6) 0.051 Uiso 1 1 d D
H22W H 0.059(8) 0.278(5) 0.437(6) 0.051 Uiso 1 1 d D

loop_
_atom_site_aniso_label
_atom_site_aniso_U_11
_atom_site_aniso_U_22
_atom_site_aniso_U_33
_atom_site_aniso_U_23
_atom_site_aniso_U_13
_atom_site_aniso_U_12
Zn1 0.0239(2) 0.0131(2) 0.0206(3) -0.0062(2) -0.0071(2) 0.00041(17)
Zn2 0.0205(2) 0.0207(3) 0.0198(3) -0.0056(2) -0.0079(3) 0.00161(18)
Zn3 0.0211(2) 0.0258(3) 0.0200(3) -0.0058(2) -0.0063(2) 0.00271(19)
S1 0.0177(5) 0.0189(6) 0.0226(6) -0.0082(4) -0.0060(4) 0.0016(4)
S2 0.0197(5) 0.0170(5) 0.0172(6) -0.0052(4) -0.0041(4) 0.0009(4)
S3 0.0189(5) 0.0220(6) 0.0234(6) -0.0070(5) -0.0087(5) 0.0038(4)
C1 0.050(3) 0.017(2) 0.024(3) -0.0044(19) -0.016(2) 0.004(2)
C2 0.046(3) 0.019(2) 0.029(3) -0.009(2) -0.018(2) -0.002(2)
C3 0.021(2) 0.016(2) 0.025(3) -0.0065(18) -0.004(2) -0.0026(18)
C4 0.039(3) 0.013(2) 0.019(3) -0.0029(18) -0.009(2) 0.0002(19)
C5 0.044(3) 0.018(2) 0.023(3) -0.0078(19) -0.012(2) 0.002(2)
C6 0.022(2) 0.016(2) 0.022(2) -0.0066(18) -0.0042(19) -0.0013(18)
C7 0.048(3) 0.017(2) 0.019(3) -0.0025(19) -0.006(2) -0.004(2)
C8 0.039(3) 0.024(3) 0.017(2) -0.010(2) -0.001(2) -0.006(2)
C9 0.059(4) 0.018(2) 0.020(3) -0.0023(19) -0.017(2) -0.003(2)
C10 0.056(3) 0.021(2) 0.020(3) -0.0074(19) -0.017(2) 0.000(2)
C11 0.045(3) 0.025(3) 0.028(3) -0.013(2) -0.017(3) 0.007(2)
C12 0.050(3) 0.023(3) 0.024(3) -0.004(2) -0.018(3) 0.005(2)
C13 0.022(2) 0.025(3) 0.015(2) -0.0046(19) -0.0067(19) 0.0033(18)
C14 0.047(3) 0.020(2) 0.019(3) -0.0068(19) -0.007(2) 0.007(2)
C15 0.046(3) 0.024(3) 0.019(3) -0.005(2) -0.009(2) 0.001(2)
C16 0.021(2) 0.018(2) 0.015(3) -0.008(2) -0.006(2) 0.0022(17)
C17 0.034(3) 0.017(2) 0.027(3) -0.0061(19) -0.009(2) 0.0009(19)
C18 0.034(3) 0.020(2) 0.019(3) -0.0028(19) -0.008(2) 0.0006(19)
C19 0.050(3) 0.025(3) 0.022(3) -0.014(2) -0.019(2) 0.012(2)
C20 0.050(3) 0.019(2) 0.021(3) -0.0040(19) -0.019(2) 0.010(2)
N1 0.029(2) 0.0139(19) 0.022(2) -0.0093(15) -0.0059(17) 0.0002(15)
N2 0.027(2) 0.0156(18) 0.0181(19) -0.0058(14) -0.0047(16) -0.0043(15)
N3 0.033(2) 0.020(2) 0.017(2) -0.0059(16) -0.0084(16) 0.0062(16)
N4 0.025(2) 0.023(2) 0.016(2) -0.0057(16) -0.0067(17) 0.0003(15)
O1 0.0185(16) 0.0258(17) 0.0196(17) -0.0062(13) -0.0043(13) 0.0035(13)
O2 0.037(2) 0.045(2) 0.030(2) -0.0157(17) -0.0171(17) 0.0193(17)
O3 0.0289(19) 0.038(2) 0.032(2) -0.0218(16) -0.0107(16) 0.0039(15)
O4 0.0250(19) 0.028(2) 0.062(3) -0.0144(18) -0.0002(18) -0.0054(15)
O5 0.0205(17) 0.0314(18) 0.0216(17) -0.0090(14) -0.0047(14) 0.0025(13)
O6 0.0234(18) 0.037(2) 0.0246(19) -0.0029(16) -0.0095(15) 0.0014(15)
O7 0.0279(19) 0.035(2) 0.030(2) -0.0224(16) -0.0091(15) 0.0067(15)
O8 0.038(2) 0.0221(18) 0.031(2) -0.0048(15) -0.0004(16) -0.0080(15)
O9 0.0237(18) 0.0269(19) 0.054(2) -0.0186(17) -0.0173(17) 0.0037(14)
O10 0.0348(19) 0.042(2) 0.031(2) -0.0026(17) -0.0214(17) 0.0010(16)
O11 0.0328(19) 0.028(2) 0.052(3) -0.0145(17) -0.0204(18) -0.0007(15)
O12 0.047(2) 0.034(2) 0.0236(19) -0.0080(16) -0.0004(17) 0.0108(16)
O1W 0.0276(19) 0.033(2) 0.0245(19) -0.0112(15) -0.0065(15) -0.0008(15)
O2W 0.0244(19) 0.0308(19) 0.028(2) -0.0108(15) -0.0087(15) -0.0017(14)
O3W 0.029(2) 0.0251(19) 0.043(2) 0.0031(16) -0.0178(18) -0.0052(15)
O4W 0.030(2) 0.032(2) 0.053(3) -0.0216(19) -0.0254(18) 0.0080(16)
O5W 0.0274(19) 0.0270(19) 0.033(2) -0.0042(15) -0.0055(17) 0.0037(15)
O6W 0.0207(18) 0.0281(18) 0.0244(19) -0.0092(15) -0.0061(15) 0.0049(13)
O7W 0.027(2) 0.046(2) 0.035(2) -0.0196(18) -0.0143(17) 0.0098(16)
O8W 0.038(2) 0.033(2) 0.0235(19) -0.0114(16) -0.0137(16) 0.0080(16)
O9W 0.036(2) 0.041(2) 0.023(2) -0.0133(17) -0.0073(16) 0.0050(17)
O10W 0.030(2) 0.039(2) 0.038(2) -0.0109(17) 0.0024(18) -0.0068(17)
O11W 0.0282(19) 0.0250(18) 0.038(2) -0.0028(16) 0.0024(17) 0.0027(15)

loop_
_atom_type_symbol
_atom_type_description
_atom_type_scat_dispersion_real
_atom_type_scat_dispersion_imag
_atom_type_scat_source
C C 0.0033 0.0016 'International Tables Vol C Tables 4.2.6.8 and 6.1.1.4'
H H 0.0000 0.0000 'International Tables Vol C Tables 4.2.6.8 and 6.1.1.4'
N N 0.0061 0.0033 'International Tables Vol C Tables 4.2.6.8 and 6.1.1.4'
O O 0.0106 0.0060 'International Tables Vol C Tables 4.2.6.8 and 6.1.1.4'
S S 0.1246 0.1234 'International Tables Vol C Tables 4.2.6.8 and 6.1.1.4'
Zn Zn 0.2839 1.4301 'International Tables Vol C Tables 4.2.6.8 and 6.1.1.4'

loop_
_geom_angle_atom_site_label_1
_geom_angle_atom_site_label_2
_geom_angle_atom_site_label_3
_geom_angle
_geom_angle_site_symmetry_1
_geom_angle_site_symmetry_3
N2 Zn1 N1 177.42(17) 1_545 .
N2 Zn1 O1W 86.80(14) 1_545 .
N1 Zn1 O1W 94.02(14) . .
N2 Zn1 O1 94.14(13) 1_545 .
N1 Zn1 O1 88.30(14) . .
O1W Zn1 O1 90.35(13) . .
N2 Zn1 O2W 90.44(14) 1_545 .
N1 Zn1 O2W 88.71(14) . .
O1W Zn1 O2W 177.20(15) . .
O1 Zn1 O2W 90.31(13) . .
N2 Zn1 O5 89.46(14) 1_545 .
N1 Zn1 O5 88.07(14) . .
O1W Zn1 O5 91.95(13) . .
O1 Zn1 O5 175.83(14) . .
O2W Zn1 O5 87.56(13) . .
O9 Zn2 O3W 86.76(14) . .
O9 Zn2 O4W 177.16(15) . .
O3W Zn2 O4W 91.53(15) . .
O9 Zn2 N4 93.27(15) . 1_554
O3W Zn2 N4 90.65(15) . 1_554
O4W Zn2 N4 89.02(15) . 1_554
O9 Zn2 N3 86.64(15) . .
O3W Zn2 N3 91.42(15) . .
O4W Zn2 N3 91.13(15) . .
N4 Zn2 N3 177.92(16) 1_554 .
O9 Zn2 O5W 92.80(14) . .
O3W Zn2 O5W 176.06(15) . .
O4W Zn2 O5W 89.06(14) . .
N4 Zn2 O5W 85.46(15) 1_554 .
N3 Zn2 O5W 92.46(14) . .
O7W Zn3 O11W 88.42(16) . .
O7W Zn3 O8W 86.52(16) . .
O11W Zn3 O8W 92.90(16) . .
O7W Zn3 O6W 178.43(17) . .
O11W Zn3 O6W 93.12(14) . .
O8W Zn3 O6W 93.69(14) . .
O7W Zn3 O9W 96.19(16) . .
O11W Zn3 O9W 92.11(16) . .
O8W Zn3 O9W 174.37(16) . .
O6W Zn3 O9W 83.47(15) . .
O7W Zn3 O10W 89.69(17) . .
O11W Zn3 O10W 173.35(17) . .
O8W Zn3 O10W 93.34(15) . .
O6W Zn3 O10W 88.75(14) . .
O9W Zn3 O10W 81.76(16) . .
O2 S1 O3 108.9(2) . .
O2 S1 O4 110.2(2) . .
O3 S1 O4 109.4(2) . .
O2 S1 O1 109.9(2) . .
O3 S1 O1 109.14(18) . .
O4 S1 O1 109.3(2) . .
O8 S2 O6 109.6(2) . .
O8 S2 O7 109.2(2) . .
O6 S2 O7 109.4(2) . .
O8 S2 O5 108.9(2) . .
O6 S2 O5 110.26(19) . .
O7 S2 O5 109.51(19) . .
O12 S3 O9 110.1(2) . .
O12 S3 O10 109.8(2) . .
O9 S3 O10 108.2(2) . .
O12 S3 O11 109.4(2) . .
O9 S3 O11 109.1(2) . .
O10 S3 O11 110.2(2) . .
N1 C1 C2 123.5(4) . .
N1 C1 H1 118.2 . .
C2 C1 H1 118.2 . .
C1 C2 C3 119.0(5) . .
C1 C2 H2 120.5 . .
C3 C2 H2 120.5 . .
C4 C3 C2 117.2(4) . .
C4 C3 C6 121.2(4) . .
C2 C3 C6 121.6(4) . .
C5 C4 C3 119.6(4) . .
C5 C4 H4 120.2 . .
C3 C4 H4 120.2 . .
N1 C5 C4 123.5(5) . .
N1 C5 H5 118.3 . .
C4 C5 H5 118.3 . .
C10 C6 C7 116.6(4) . .
C10 C6 C3 121.3(4) . .
C7 C6 C3 122.1(4) . .
C8 C7 C6 120.5(4) . .
C8 C7 H7 119.8 . .
C6 C7 H7 119.8 . .
N2 C8 C7 122.1(4) . .
N2 C8 H8 118.9 . .
C7 C8 H8 118.9 . .
N2 C9 C10 123.5(4) . .
N2 C9 H9 118.2 . .
C10 C9 H9 118.2 . .
C9 C10 C6 119.8(5) . .
C9 C10 H10 120.1 . .
C6 C10 H10 120.1 . .
N3 C11 C12 123.9(5) . .
N3 C11 H11 118.1 . .
C12 C11 H11 118.1 . .
C11 C12 C13 119.6(5) . .
C11 C12 H12 120.2 . .
C13 C12 H12 120.2 . .
C12 C13 C14 116.8(5) . .
C12 C13 C16 121.4(4) . .
C14 C13 C16 121.8(4) . .
C15 C14 C13 120.1(5) . .
C15 C14 H14 120.0 . .
C13 C14 H14 120.0 . .
N3 C15 C14 123.4(5) . .
N3 C15 H15 118.3 . .
C14 C15 H15 118.3 . .
C20 C16 C17 115.8(4) . .
C20 C16 C13 122.8(4) . .
C17 C16 C13 121.3(4) . .
C18 C17 C16 120.3(4) . .
C18 C17 H17 119.8 . .
C16 C17 H17 119.8 . .
N4 C18 C17 123.5(4) . .
N4 C18 H18 118.2 . .
C17 C18 H18 118.2 . .
N4 C19 C20 123.1(5) . .
N4 C19 H19 118.4 . .
C20 C19 H19 118.4 . .
C19 C20 C16 120.7(5) . .
C19 C20 H20 119.7 . .
C16 C20 H20 119.7 . .
C1 N1 C5 117.0(4) . .
C1 N1 Zn1 120.6(3) . .
C5 N1 Zn1 122.1(3) . .
C9 N2 C8 117.4(4) . .
C9 N2 Zn1 122.4(3) . 1_565
C8 N2 Zn1 119.9(3) . 1_565
C11 N3 C15 116.2(4) . .
C11 N3 Zn2 125.3(3) . .
C15 N3 Zn2 118.4(3) . .
C18 N4 C19 116.5(4) . .
C18 N4 Zn2 120.5(3) . 1_556
C19 N4 Zn2 122.8(3) . 1_556
S1 O1 Zn1 133.51(18) . .
S2 O5 Zn1 132.93(19) . .
S3 O9 Zn2 136.5(2) . .
Zn1 O1W H1W 99(3) . .
Zn1 O1W H2W 111(5) . .
H1W O1W H2W 103(5) . .
Zn1 O2W H3W 139(3) . .
Zn1 O2W H4W 100(5) . .
H3W O2W H4W 104(5) . .
Zn2 O3W H5W 122(4) . .
Zn2 O3W H6W 119(4) . .
H5W O3W H6W 117(6) . .
Zn2 O4W H7W 123(4) . .
Zn2 O4W H8W 111(5) . .
H7W O4W H8W 114(6) . .
Zn2 O5W H9W 110(5) . .
Zn2 O5W H10W 118(3) . .
H9W O5W H10W 116(6) . .
Zn3 O6W H11W 114(5) . .
Zn3 O6W H12W 106(3) . .
H11W O6W H12W 116(5) . .
Zn3 O7W H13W 121(4) . .
Zn3 O7W H14W 115(5) . .
H13W O7W H14W 111(6) . .
Zn3 O8W H15W 117(4) . .
Zn3 O8W H16W 118(4) . .
H15W O8W H16W 109(5) . .
Zn3 O9W H17W 123(4) . .
Zn3 O9W H18W 117(5) . .
H17W O9W H18W 97(6) . .
Zn3 O10W H19W 105(4) . .
Zn3 O10W H20W 115(4) . .
H19W O10W H20W 104(5) . .
Zn3 O11W H21W 119(4) . .
Zn3 O11W H22W 126(4) . .
H21W O11W H22W 110(5) . .

loop_
_geom_bond_atom_site_label_1
_geom_bond_atom_site_label_2
_geom_bond_distance
_geom_bond_site_symmetry_2
Zn1 N2 2.068(4) 1_545
Zn1 N1 2.079(4) .
Zn1 O1W 2.120(4) .
Zn1 O1 2.179(3) .
Zn1 O2W 2.184(4) .
Zn1 O5 2.238(3) .
Zn2 O9 2.044(3) .
Zn2 O3W 2.061(3) .
Zn2 O4W 2.131(4) .
Zn2 N4 2.159(4) 1_554
Zn2 N3 2.173(4) .
Zn2 O5W 2.210(4) .
Zn3 O7W 2.034(4) .
Zn3 O11W 2.058(4) .
Zn3 O8W 2.076(4) .
Zn3 O6W 2.112(3) .
Zn3 O9W 2.155(4) .
Zn3 O10W 2.169(4) .
S1 O2 1.454(4) .
S1 O3 1.467(4) .
S1 O4 1.469(4) .
S1 O1 1.495(3) .
S2 O8 1.462(3) .
S2 O6 1.469(3) .
S2 O7 1.470(3) .
S2 O5 1.488(3) .
S3 O12 1.455(4) .
S3 O9 1.462(3) .
S3 O10 1.469(3) .
S3 O11 1.478(3) .
C1 N1 1.334(6) .
C1 C2 1.376(7) .
C1 H1 0.9300 .
C2 C3 1.402(7) .
C2 H2 0.9300 .
C3 C4 1.378(7) .
C3 C6 1.482(5) .
C4 C5 1.379(6) .
C4 H4 0.9300 .
C5 N1 1.333(6) .
C5 H5 0.9300 .
C6 C10 1.385(6) .
C6 C7 1.389(7) .
C7 C8 1.376(7) .
C7 H7 0.9300 .
C8 N2 1.342(6) .
C8 H8 0.9300 .
C9 N2 1.335(6) .
C9 C10 1.368(7) .
C9 H9 0.9300 .
C10 H10 0.9300 .
C11 N3 1.338(6) .
C11 C12 1.378(7) .
C11 H11 0.9300 .
C12 C13 1.381(7) .
C12 H12 0.9300 .
C13 C14 1.385(6) .
C13 C16 1.492(6) .
C14 C15 1.377(7) .
C14 H14 0.9300 .
C15 N3 1.336(6) .
C15 H15 0.9300 .
C16 C20 1.384(7) .
C16 C17 1.396(6) .
C17 C18 1.372(7) .
C17 H17 0.9300 .
C18 N4 1.341(6) .
C18 H18 0.9300 .
C19 N4 1.339(6) .
C19 C20 1.381(7) .
C19 H19 0.9300 .
C20 H20 0.9300 .
N2 Zn1 2.068(4) 1_565
N4 Zn2 2.159(4) 1_556
O1W H1W 0.93(5) .
O1W H2W 0.72(5) .
O2W H3W 0.95(5) .
O2W H4W 0.78(5) .
O3W H5W 0.84(5) .
O3W H6W 0.87(5) .
O4W H7W 0.84(5) .
O4W H8W 0.79(5) .
O5W H9W 0.71(5) .
O5W H10W 0.93(5) .
O6W H11W 0.74(5) .
O6W H12W 0.89(5) .
O7W H13W 0.96(5) .
O7W H14W 0.75(5) .
O8W H15W 0.87(5) .
O8W H16W 0.91(5) .
O9W H17W 0.89(5) .
O9W H18W 0.77(5) .
O10W H19W 0.90(6) .
O10W H20W 0.88(5) .
O11W H21W 0.85(5) .
O11W H22W 0.79(5) .

loop_
_geom_hbond_atom_site_label_D
_geom_hbond_atom_site_label_H
_geom_hbond_atom_site_label_A
_geom_hbond_distance_DH
_geom_hbond_distance_HA
_geom_hbond_distance_DA
_geom_hbond_angle_DHA
_geom_hbond_site_symmetry_A
O1W H1W O6 0.93(5) 1.80(5) 2.689(5) 157(5) .
O1W H2W O8W 0.72(5) 2.54(6) 2.944(5) 118(6) 1_556
O1W H2W O2 0.72(5) 2.57(6) 3.084(5) 131(6) 1_655
O2W H3W O6 0.95(5) 1.85(5) 2.760(5) 160(5) 1_455
O2W H4W O2 0.78(5) 1.92(6) 2.637(5) 152(6) .
O3W H5W O4 0.84(5) 1.95(5) 2.780(5) 174(7) 1_664
O3W H6W O10 0.87(5) 1.77(5) 2.638(5) 170(6) 1_655
O4W H7W O6W 0.84(5) 2.09(5) 2.932(5) 175(6) 1_655
O4W H8W O11 0.79(5) 1.88(5) 2.668(5) 175(7) 1_655
O5W H9W O11 0.71(5) 2.02(5) 2.667(5) 152(7) .
O5W H10W O8 0.93(5) 1.95(5) 2.843(5) 159(5) .
O6W H11W O3 0.74(5) 1.95(5) 2.679(5) 168(6) 1_554
O6W H12W O8 0.89(5) 1.82(5) 2.704(5) 176(5) 1_455
O7W H13W O7 0.96(5) 1.72(5) 2.672(5) 172(6) .
O7W H14W O4 0.75(5) 2.13(6) 2.860(6) 163(7) 1_654
O8W H15W O1 0.87(5) 1.87(6) 2.705(5) 160(6) 1_554
O8W H16W O10 0.91(5) 1.88(5) 2.764(5) 162(5) 1_545
O9W H17W O5 0.89(5) 1.87(5) 2.761(5) 178(6) .
O9W H18W O2W 0.77(5) 2.31(6) 2.917(5) 137(6) .
O10W H19W O9W 0.90(6) 2.47(6) 2.830(5) 105(5) .
O10W H20W O3 0.88(5) 1.93(5) 2.804(5) 171(6) 1_654
O11W H21W O12 0.85(5) 1.83(5) 2.678(5) 174(6) 1_545
O11W H22W O7 0.79(5) 2.03(5) 2.784(5) 158(6) 1_455
